data_7053900
loop_
_publ_author_name
'Bykowska, Aleksandra'
'Starosta, Rados\/law'
'Komarnicka, Urszula K.'
'Ciunik, Zbigniew'
'Kyzio\/l, Agnieszka'
'Guz-Regner, Katarzyna'
'Bugla-P\/losko\'nska, Gabriela'
'Je\.zowska-Bojczuk, Ma\/lgorzata'

_publ_section_title
;
 Phosphine derivatives of ciprofloxacin and norfloxacin, a new class of
 potential therapeutic agents
;
_journal_issue 3
_journal_name_full 'New Journal of Chemistry'
_journal_page_first 1062
_journal_paper_doi 10.1039/c3nj01243c
_journal_volume 38
_journal_year 2014
_chemical_formula_moiety 'C30 H29 F N3 O3 P S, 0.5(C H2 Cl2)'
_chemical_formula_sum 'C30.5 H30 Cl F N3 O3 P S'
_chemical_formula_weight 604.05
_chemical_name_systematic
;
 ?
;
_space_group_IT_number 14
_symmetry_cell_setting monoclinic
_symmetry_space_group_name_Hall '-P 2yn'
_symmetry_space_group_name_H-M 'P 1 21/n 1'
_atom_sites_solution_hydrogens geom
_atom_sites_solution_primary direct
_atom_sites_solution_secondary difmap
_audit_creation_method SHELXL-97
_cell_angle_alpha 90.00
_cell_angle_beta 94.60(2)
_cell_angle_gamma 90.00
_cell_formula_units_Z 4
_cell_length_a 8.748(1)
_cell_length_b 22.372(3)
_cell_length_c 14.514(2)
_cell_measurement_reflns_used 2459
_cell_measurement_temperature 293(2)
_cell_measurement_theta_max 24.50
_cell_measurement_theta_min 2.90
_cell_volume 2831.4(6)
_computing_cell_refinement 'CrysAlis RED (Oxford Diffraction, 2009)'
_computing_data_collection 'CrysAlis CCD (Oxford Diffraction, 2009)'
_computing_data_reduction 'CrysAlis RED (Oxford Diffraction, 2009)'
_computing_molecular_graphics 'SHELXTL (Bruker, 1997)'
_computing_publication_material 'SHELXL97 (Sheldrick, 1997)'
_computing_structure_refinement 'SHELXL-97 (Sheldrick, 1997)'
_computing_structure_solution 'SHELXS-97 (Sheldrick, 1990)'
_diffrn_ambient_temperature 293(2)
_diffrn_measured_fraction_theta_full 0.999
_diffrn_measured_fraction_theta_max 0.999
_diffrn_measurement_device_type 'Kuma KM4CCD \k-axis diffractometer'
_diffrn_measurement_method \w
_diffrn_radiation_monochromator graphite
_diffrn_radiation_source 'fine-focus sealed tube'
_diffrn_radiation_type MoK\a
_diffrn_radiation_wavelength 0.71073
_diffrn_reflns_av_R_equivalents 0.0470
_diffrn_reflns_av_sigmaI/netI 0.0408
_diffrn_reflns_limit_h_max 10
_diffrn_reflns_limit_h_min -10
_diffrn_reflns_limit_k_max 26
_diffrn_reflns_limit_k_min -26
_diffrn_reflns_limit_l_max 17
_diffrn_reflns_limit_l_min -15
_diffrn_reflns_number 19067
_diffrn_reflns_theta_full 25.00
_diffrn_reflns_theta_max 25.00
_diffrn_reflns_theta_min 2.82
_exptl_absorpt_coefficient_mu 0.310
_exptl_absorpt_correction_type none
_exptl_crystal_colour colorless
_exptl_crystal_density_diffrn 1.415
_exptl_crystal_density_method 'not measured'
_exptl_crystal_description plate
_exptl_crystal_F_000 1256
_exptl_crystal_size_max 0.20
_exptl_crystal_size_mid 0.11
_exptl_crystal_size_min 0.07
_refine_diff_density_max 0.720
_refine_diff_density_min -1.235
_refine_diff_density_rms 0.084
_refine_ls_extinction_method none
_refine_ls_goodness_of_fit_ref 1.322
_refine_ls_hydrogen_treatment constr
_refine_ls_matrix_type full
_refine_ls_number_parameters 365
_refine_ls_number_reflns 4988
_refine_ls_number_restraints 0
_refine_ls_restrained_S_all 1.322
_refine_ls_R_factor_all 0.0701
_refine_ls_R_factor_gt 0.0539
_refine_ls_shift/su_max 0.022
_refine_ls_shift/su_mean 0.000
_refine_ls_structure_factor_coef Fsqd
_refine_ls_weighting_details 'calc w=1/[\s^2^(Fo^2^)+(0.0785P)^2^+0.0000P] where P=(Fo^2^+2Fc^2^)/3'
_refine_ls_weighting_scheme calc
_refine_ls_wR_factor_gt 0.1465
_refine_ls_wR_factor_ref 0.1528
_reflns_number_gt 3845
_reflns_number_total 4988
_reflns_threshold_expression >2sigma(I)
_cod_data_source_file c3nj01243c.txt
_cod_data_source_block SPCp
_cod_depositor_comments
;
The following automatic conversions were performed:

'_symmetry_cell_setting' value 'Monoclinic' changed to 'monoclinic'
according to
/usr/data/users/saulius/automatic-downloads/current/RSC/lib/dictionaries/cif_core.dic
dictionary named 'cif_core.dic' version 2.4.2 from 2011-04-26.

Automatic conversion script
Id: cif_fix_values 2281 2013-09-26 08:29:07Z andrius 
;
_cod_original_sg_symbol_H-M 'P 21/n'
_cod_original_formula_sum 'C30.50 H30 Cl F N3 O3 P S'
_cod_database_code 7053900

loop_
_symmetry_equiv_pos_as_xyz
'x, y, z'
'-x+1/2, y+1/2, -z+1/2'
'-x, -y, -z'
'x-1/2, -y-1/2, z-1/2'

loop_
_atom_site_label
_atom_site_type_symbol
_atom_site_fract_x
_atom_site_fract_y
_atom_site_fract_z
_atom_site_U_iso_or_equiv
_atom_site_adp_type
_atom_site_occupancy
_atom_site_symmetry_multiplicity
_atom_site_calc_flag
_atom_site_refinement_flags
O3 O 0.3477(2) 0.00352(9) 0.59431(12) 0.0215(5) Uani 1 1 d .
N20 N -0.0508(3) 0.09448(10) 0.51861(15) 0.0153(5) Uani 1 1 d .
C18 C 0.1212(3) 0.05017(12) 0.63579(18) 0.0173(6) Uani 1 1 d .
C19 C -0.0118(3) 0.07917(12) 0.60681(18) 0.0162(6) Uani 1 1 d .
H19 H -0.0793 0.0889 0.6509 0.019 Uiso 1 1 calc R
C21 C -0.1978(3) 0.12290(13) 0.49386(18) 0.0189(6) Uani 1 1 d .
H21 H -0.2773 0.0971 0.4636 0.023 Uiso 1 1 calc R
C17 C 0.2265(3) 0.03248(12) 0.57077(18) 0.0155(6) Uani 1 1 d .
O1 O 0.0702(2) 0.05538(9) 0.79422(13) 0.0241(5) Uani 1 1 d .
O2 O 0.2703(2) 0.00182(9) 0.75878(13) 0.0239(5) Uani 1 1 d .
H2 H 0.3132 -0.0064 0.7122 0.036 Uiso 1 1 calc R
C20 C 0.1506(3) 0.03627(13) 0.73627(19) 0.0187(6) Uani 1 1 d .
C23 C -0.2533(4) 0.17049(14) 0.55472(19) 0.0246(7) Uani 1 1 d .
H23A H -0.1880 0.1813 0.6094 0.029 Uiso 1 1 calc R
H23B H -0.3624 0.1724 0.5619 0.029 Uiso 1 1 calc R
C22 C -0.2000(4) 0.18673(13) 0.4626(2) 0.0244(7) Uani 1 1 d .
H22A H -0.1025 0.2073 0.4615 0.029 Uiso 1 1 calc R
H22B H -0.2770 0.1983 0.4141 0.029 Uiso 1 1 calc R
P1 P -0.09472(8) 0.23406(3) -0.11735(4) 0.0157(2) Uani 1 1 d .
S1 S -0.14172(9) 0.30490(3) -0.04549(5) 0.0202(2) Uani 1 1 d .
F12 F 0.34232(19) 0.04081(7) 0.25169(10) 0.0236(4) Uani 1 1 d .
N4 N 0.0747(3) 0.10222(11) 0.19880(15) 0.0201(6) Uani 1 1 d .
C16 C 0.0070(3) 0.09461(12) 0.35772(18) 0.0173(6) Uani 1 1 d .
H16 H -0.0862 0.1135 0.3423 0.021 Uiso 1 1 calc R
C14 C 0.1849(3) 0.04880(12) 0.47514(18) 0.0157(6) Uani 1 1 d .
N1 N 0.0031(3) 0.14711(10) 0.01534(15) 0.0173(5) Uani 1 1 d .
C15 C 0.0472(3) 0.07989(12) 0.44967(17) 0.0145(6) Uani 1 1 d .
C13 C 0.2811(3) 0.03472(12) 0.40558(18) 0.0173(6) Uani 1 1 d .
H13 H 0.3724 0.0143 0.4203 0.021 Uiso 1 1 calc R
C12 C 0.2411(3) 0.05088(12) 0.31660(18) 0.0184(6) Uani 1 1 d .
C5 C -0.0401(4) 0.14869(14) 0.17977(19) 0.0244(7) Uani 1 1 d .
H5A H -0.0443 0.1743 0.2334 0.029 Uiso 1 1 calc R
H5B H -0.1403 0.1307 0.1665 0.029 Uiso 1 1 calc R
C6 C 0.0021(4) 0.18518(13) 0.09754(18) 0.0205(6) Uani 1 1 d .
H6A H -0.0714 0.2173 0.0859 0.025 Uiso 1 1 calc R
H6B H 0.1027 0.2028 0.1110 0.025 Uiso 1 1 calc R
C2 C 0.1159(4) 0.09886(13) 0.03396(18) 0.0198(7) Uani 1 1 d .
H2A H 0.2176 0.1160 0.0444 0.024 Uiso 1 1 calc R
H2B H 0.1152 0.0729 -0.0196 0.024 Uiso 1 1 calc R
C11 C 0.1027(3) 0.08174(12) 0.28847(18) 0.0173(6) Uani 1 1 d .
C31 C -0.2658(3) 0.19270(13) -0.15786(18) 0.0180(6) Uani 1 1 d .
C41 C -0.0111(3) 0.25501(13) -0.22405(18) 0.0176(6) Uani 1 1 d .
C1 C 0.0454(3) 0.18065(13) -0.06524(18) 0.0181(6) Uani 1 1 d .
H1A H 0.0684 0.1521 -0.1125 0.022 Uiso 1 1 calc R
H1B H 0.1392 0.2023 -0.0476 0.022 Uiso 1 1 calc R
C3 C 0.0804(4) 0.06232(13) 0.11799(17) 0.0219(7) Uani 1 1 d .
H3A H -0.0173 0.0422 0.1059 0.026 Uiso 1 1 calc R
H3B H 0.1590 0.0322 0.1306 0.026 Uiso 1 1 calc R
C46 C 0.0614(3) 0.21376(14) -0.27764(19) 0.0204(6) Uani 1 1 d .
H46 H 0.0732 0.1744 -0.2579 0.024 Uiso 1 1 calc R
C45 C 0.1161(4) 0.23153(15) -0.36053(19) 0.0254(7) Uani 1 1 d .
H45 H 0.1672 0.2042 -0.3953 0.030 Uiso 1 1 calc R
C43 C 0.0224(4) 0.33072(16) -0.3392(2) 0.0320(8) Uani 1 1 d .
H43 H 0.0085 0.3697 -0.3603 0.038 Uiso 1 1 calc R
C42 C -0.0300(4) 0.31405(14) -0.2551(2) 0.0268(7) Uani 1 1 d .
H42 H -0.0775 0.3420 -0.2195 0.032 Uiso 1 1 calc R
C36 C -0.4027(4) 0.22376(15) -0.1676(2) 0.0316(8) Uani 1 1 d .
H36 H -0.4066 0.2630 -0.1466 0.038 Uiso 1 1 calc R
C44 C 0.0952(4) 0.28951(16) -0.3918(2) 0.0273(7) Uani 1 1 d .
H44 H 0.1300 0.3008 -0.4481 0.033 Uiso 1 1 calc R
C32 C -0.2621(4) 0.13361(14) -0.1868(2) 0.0303(8) Uani 1 1 d .
H32 H -0.1713 0.1119 -0.1793 0.036 Uiso 1 1 calc R
C34 C -0.5276(4) 0.13908(17) -0.2393(3) 0.0430(9) Uani 1 1 d .
H34 H -0.6146 0.1216 -0.2690 0.052 Uiso 1 1 calc R
C35 C -0.5332(4) 0.19728(16) -0.2079(3) 0.0451(10) Uani 1 1 d .
H35 H -0.6250 0.2185 -0.2140 0.054 Uiso 1 1 calc R
C33 C -0.3944(4) 0.10714(16) -0.2268(3) 0.0438(10) Uani 1 1 d .
H33 H -0.3926 0.0674 -0.2452 0.053 Uiso 1 1 calc R
C50 C -0.0295(11) 0.4851(4) 0.4406(6) 0.056(2) Uiso 0.50 1 d P
Cl1 Cl 0.1498(3) 0.45421(12) 0.50310(16) 0.0493(6) Uiso 0.50 1 d P
Cl2 Cl -0.1034(5) 0.5307(2) 0.4944(3) 0.1096(15) Uiso 0.50 1 d P

loop_
_atom_site_aniso_label
_atom_site_aniso_U_11
_atom_site_aniso_U_22
_atom_site_aniso_U_33
_atom_site_aniso_U_23
_atom_site_aniso_U_13
_atom_site_aniso_U_12
O3 0.0196(11) 0.0235(11) 0.0207(10) 0.0023(8) -0.0033(8) 0.0051(9)
N20 0.0154(13) 0.0127(12) 0.0173(11) -0.0004(9) -0.0011(9) 0.0017(10)
C18 0.0192(16) 0.0138(14) 0.0183(13) -0.0004(11) -0.0025(11) -0.0015(12)
C19 0.0183(16) 0.0149(14) 0.0152(13) -0.0001(11) 0.0002(11) -0.0037(12)
C21 0.0138(15) 0.0200(16) 0.0222(14) -0.0006(12) -0.0033(11) 0.0020(12)
C17 0.0139(15) 0.0120(14) 0.0202(14) 0.0000(11) -0.0003(11) -0.0009(12)
O1 0.0325(13) 0.0218(11) 0.0177(10) 0.0008(8) 0.0001(9) 0.0027(10)
O2 0.0270(12) 0.0260(12) 0.0180(10) 0.0023(9) -0.0029(8) 0.0070(10)
C20 0.0206(16) 0.0157(15) 0.0194(14) -0.0009(11) -0.0017(12) -0.0023(13)
C23 0.0203(17) 0.0287(17) 0.0240(15) -0.0036(13) -0.0026(12) 0.0080(14)
C22 0.0260(18) 0.0204(16) 0.0260(15) 0.0038(12) -0.0025(13) 0.0054(13)
P1 0.0155(4) 0.0165(4) 0.0149(4) 0.0020(3) 0.0007(3) 0.0007(3)
S1 0.0228(4) 0.0185(4) 0.0194(4) -0.0007(3) 0.0012(3) 0.0032(3)
F12 0.0253(10) 0.0256(10) 0.0205(8) 0.0029(7) 0.0069(7) 0.0069(8)
N4 0.0284(15) 0.0175(13) 0.0145(11) 0.0032(9) 0.0019(10) 0.0078(11)
C16 0.0162(15) 0.0145(14) 0.0209(14) 0.0006(11) -0.0014(11) 0.0012(12)
C14 0.0181(15) 0.0115(14) 0.0170(13) -0.0008(11) -0.0014(11) -0.0015(12)
N1 0.0210(13) 0.0147(12) 0.0159(11) 0.0025(9) 0.0005(9) 0.0020(10)
C15 0.0155(15) 0.0108(14) 0.0170(13) -0.0016(11) 0.0013(11) -0.0022(11)
C13 0.0166(15) 0.0136(14) 0.0211(14) 0.0028(11) -0.0023(11) 0.0021(12)
C12 0.0198(16) 0.0153(15) 0.0208(14) -0.0030(11) 0.0066(12) 0.0009(12)
C5 0.0311(19) 0.0230(16) 0.0192(14) 0.0025(12) 0.0023(12) 0.0109(14)
C6 0.0258(17) 0.0184(15) 0.0172(13) 0.0027(11) 0.0017(12) 0.0066(13)
C2 0.0253(17) 0.0172(15) 0.0167(13) 0.0003(11) 0.0000(12) 0.0057(13)
C11 0.0234(17) 0.0120(14) 0.0160(13) 0.0007(11) -0.0021(11) -0.0012(12)
C31 0.0159(15) 0.0193(15) 0.0192(14) 0.0027(11) 0.0041(11) -0.0002(12)
C41 0.0144(15) 0.0220(16) 0.0161(13) 0.0006(11) -0.0018(11) -0.0018(12)
C1 0.0177(15) 0.0230(16) 0.0138(13) 0.0017(12) 0.0020(11) 0.0020(12)
C3 0.0319(19) 0.0163(15) 0.0172(14) 0.0017(11) -0.0001(12) 0.0034(13)
C46 0.0184(16) 0.0218(16) 0.0204(14) -0.0014(12) -0.0011(11) -0.0010(13)
C45 0.0231(17) 0.0338(18) 0.0196(14) -0.0033(13) 0.0041(12) -0.0045(14)
C43 0.033(2) 0.0333(19) 0.0298(16) 0.0171(15) 0.0038(14) 0.0020(16)
C42 0.0261(18) 0.0281(18) 0.0269(15) 0.0060(13) 0.0071(13) 0.0059(14)
C36 0.0210(18) 0.0233(18) 0.049(2) -0.0045(15) -0.0058(14) 0.0022(14)
C44 0.0232(17) 0.041(2) 0.0180(14) 0.0061(14) 0.0031(12) -0.0082(15)
C32 0.0212(17) 0.0204(17) 0.049(2) 0.0001(15) 0.0025(14) 0.0010(14)
C34 0.026(2) 0.032(2) 0.069(2) -0.0021(18) -0.0093(17) -0.0099(16)
C35 0.0228(19) 0.027(2) 0.082(3) -0.0044(18) -0.0127(19) 0.0016(16)
C33 0.035(2) 0.0186(18) 0.077(3) -0.0110(17) -0.0035(19) -0.0042(16)

loop_
_atom_type_symbol
_atom_type_description
_atom_type_scat_dispersion_real
_atom_type_scat_dispersion_imag
_atom_type_scat_source
C C 0.0033 0.0016 'International Tables Vol C Tables 4.2.6.8 and 6.1.1.4'
H H 0.0000 0.0000 'International Tables Vol C Tables 4.2.6.8 and 6.1.1.4'
N N 0.0061 0.0033 'International Tables Vol C Tables 4.2.6.8 and 6.1.1.4'
O O 0.0106 0.0060 'International Tables Vol C Tables 4.2.6.8 and 6.1.1.4'
F F 0.0171 0.0103 'International Tables Vol C Tables 4.2.6.8 and 6.1.1.4'
P P 0.1023 0.0942 'International Tables Vol C Tables 4.2.6.8 and 6.1.1.4'
S S 0.1246 0.1234 'International Tables Vol C Tables 4.2.6.8 and 6.1.1.4'
Cl Cl 0.1484 0.1585 'International Tables Vol C Tables 4.2.6.8 and 6.1.1.4'

loop_
_geom_angle_atom_site_label_1
_geom_angle_atom_site_label_2
_geom_angle_atom_site_label_3
_geom_angle
_geom_angle_site_symmetry_1
_geom_angle_site_symmetry_3
C19 N20 C15 119.8(2) . .
C19 N20 C21 119.9(2) . .
C15 N20 C21 120.2(2) . .
C19 C18 C17 120.4(2) . .
C19 C18 C20 118.3(3) . .
C17 C18 C20 121.2(2) . .
N20 C19 C18 124.0(3) . .
N20 C21 C23 119.3(2) . .
N20 C21 C22 118.8(2) . .
C23 C21 C22 60.1(2) . .
O3 C17 C18 122.3(2) . .
O3 C17 C14 121.8(2) . .
C18 C17 C14 115.9(2) . .
O1 C20 O2 121.7(2) . .
O1 C20 C18 122.6(3) . .
O2 C20 C18 115.7(2) . .
C21 C23 C22 60.26(19) . .
C23 C22 C21 59.66(19) . .
C31 P1 C41 103.41(12) . .
C31 P1 C1 107.94(13) . .
C41 P1 C1 102.56(13) . .
C31 P1 S1 112.44(10) . .
C41 P1 S1 111.07(10) . .
C1 P1 S1 118.04(10) . .
C11 N4 C5 118.8(2) . .
C11 N4 C3 122.1(2) . .
C5 N4 C3 110.3(2) . .
C11 C16 C15 121.6(3) . .
C13 C14 C15 118.1(2) . .
C13 C14 C17 120.9(2) . .
C15 C14 C17 121.1(2) . .
C1 N1 C6 111.8(2) . .
C1 N1 C2 108.3(2) . .
C6 N1 C2 108.9(2) . .
C16 C15 N20 120.4(2) . .
C16 C15 C14 120.7(2) . .
N20 C15 C14 118.9(2) . .
C12 C13 C14 120.1(3) . .
C13 C12 F12 118.7(3) . .
C13 C12 C11 123.3(3) . .
F12 C12 C11 117.8(2) . .
N4 C5 C6 109.0(2) . .
N1 C6 C5 110.2(2) . .
N1 C2 C3 111.4(2) . .
N4 C11 C16 122.8(3) . .
N4 C11 C12 120.8(3) . .
C16 C11 C12 116.1(2) . .
C36 C31 C32 119.3(3) . .
C36 C31 P1 117.5(2) . .
C32 C31 P1 123.0(2) . .
C46 C41 C42 119.5(3) . .
C46 C41 P1 122.4(2) . .
C42 C41 P1 118.0(2) . .
N1 C1 P1 117.49(19) . .
N4 C3 C2 109.5(2) . .
C45 C46 C41 119.9(3) . .
C44 C45 C46 120.6(3) . .
C44 C43 C42 120.3(3) . .
C43 C42 C41 119.8(3) . .
C35 C36 C31 120.7(3) . .
C45 C44 C43 119.9(3) . .
C33 C32 C31 119.6(3) . .
C33 C34 C35 120.1(3) . .
C36 C35 C34 119.7(3) . .
C34 C33 C32 120.5(3) . .
Cl1 C50 Cl2 109.0(6) 3_566 3_566
Cl2 C50 Cl1 112.7(6) . .
Cl1 C50 Cl1 121.0(5) 3_566 .
Cl1 Cl2 C50 148.3(9) 3_566 .
Cl1 Cl2 C50 132.4(9) 3_566 3_566

loop_
_geom_bond_atom_site_label_1
_geom_bond_atom_site_label_2
_geom_bond_distance
_geom_bond_site_symmetry_2
O3 C17 1.266(3) .
N20 C19 1.342(3) .
N20 C15 1.407(3) .
N20 C21 1.454(3) .
C18 C19 1.369(4) .
C18 C17 1.426(4) .
C18 C20 1.493(4) .
C21 C23 1.489(4) .
C21 C22 1.498(4) .
C17 C14 1.453(4) .
O1 C20 1.216(3) .
O2 C20 1.320(3) .
C23 C22 1.496(4) .
P1 C31 1.817(3) .
P1 C41 1.826(3) .
P1 C1 1.831(3) .
P1 S1 1.9590(10) .
F12 C12 1.363(3) .
N4 C11 1.383(3) .
N4 C5 1.457(4) .
N4 C3 1.478(3) .
C16 C11 1.389(4) .
C16 C15 1.392(4) .
C14 C13 1.401(4) .
C14 C15 1.414(4) .
N1 C1 1.462(3) .
N1 C6 1.466(3) .
N1 C2 1.473(4) .
C13 C12 1.360(4) .
C12 C11 1.425(4) .
C5 C6 1.516(4) .
C2 C3 1.521(4) .
C31 C36 1.382(4) .
C31 C32 1.388(4) .
C41 C46 1.392(4) .
C41 C42 1.401(4) .
C46 C45 1.388(4) .
C45 C44 1.382(5) .
C43 C44 1.384(5) .
C43 C42 1.389(4) .
C36 C35 1.375(5) .
C32 C33 1.386(5) .
C34 C33 1.366(5) .
C34 C35 1.382(5) .
C50 Cl2 1.466(9) .
C50 Cl1 1.937(10) 3_566
C50 Cl2 1.480(10) 3_566
C50 Cl1 1.879(9) .

loop_
_geom_hbond_atom_site_label_D
_geom_hbond_atom_site_label_H
_geom_hbond_atom_site_label_A
_geom_hbond_distance_DH
_geom_hbond_distance_HA
_geom_hbond_distance_DA
_geom_hbond_angle_DHA
O2 H2 O3 0.82 1.77 2.533(3) 153.0
